data_1505919
loop_
_publ_author_name
'Min, Jae-Hong'
'Jung, Se-Young'
'Wu, Bo'
'Oh, Jung Taek'
'Lah, Myoung Soo'
'Koo, Sangho'

_publ_section_title
;
 Origin of the diastereoselection in the indium-mediated addition of
 haloallylic sulfones to aldehydes.
;
_journal_issue 7
_journal_name_full 'Organic letters'
_journal_page_first 1459
_journal_page_last 1462
_journal_paper_doi 10.1021/ol060297r
_journal_volume 8
_journal_year 2006
_chemical_formula_sum 'C23 H22 O3 S'
_chemical_formula_weight 378.47
_chemical_name_systematic
;
 ?
;
_space_group_IT_number 14
_symmetry_cell_setting monoclinic
_symmetry_space_group_name_Hall '-P 2ybc'
_symmetry_space_group_name_H-M 'P 1 21/c 1'
_atom_sites_solution_hydrogens geom
_atom_sites_solution_primary direct
_atom_sites_solution_secondary difmap
_audit_creation_method SHELXL-97
_cell_angle_alpha 90.00
_cell_angle_beta 94.101(2)
_cell_angle_gamma 90.00
_cell_formula_units_Z 4
_cell_length_a 9.1854(12)
_cell_length_b 9.9315(13)
_cell_length_c 21.382(3)
_cell_measurement_reflns_used 4273
_cell_measurement_temperature 293(2)
_cell_measurement_theta_max 27.59
_cell_measurement_theta_min 2.22
_cell_volume 1945.6(5)
_computing_cell_refinement 'Bruker SAINT'
_computing_data_collection 'Bruker SMART'
_computing_data_reduction 'Bruker SAINT'
_computing_molecular_graphics ORTEP3
_computing_publication_material WinGX
_computing_structure_refinement 'Bruker SHELXTL'
_computing_structure_solution 'Bruker SHELXTL'
_diffrn_ambient_temperature 293(2)
_diffrn_measured_fraction_theta_full 0.950
_diffrn_measured_fraction_theta_max 0.950
_diffrn_measurement_device_type 'CCD area detector'
_diffrn_measurement_method 'omega scans'
_diffrn_radiation_monochromator graphite
_diffrn_radiation_source 'fine-focus sealed tube'
_diffrn_radiation_type MoK\a
_diffrn_radiation_wavelength 0.71073
_diffrn_reflns_av_R_equivalents 0.0256
_diffrn_reflns_av_sigmaI/netI 0.0388
_diffrn_reflns_limit_h_max 11
_diffrn_reflns_limit_h_min -12
_diffrn_reflns_limit_k_max 13
_diffrn_reflns_limit_k_min -12
_diffrn_reflns_limit_l_max 27
_diffrn_reflns_limit_l_min -22
_diffrn_reflns_number 11590
_diffrn_reflns_theta_full 28.34
_diffrn_reflns_theta_max 28.34
_diffrn_reflns_theta_min 1.91
_diffrn_standards_decay_% <2.0
_exptl_absorpt_coefficient_mu 0.187
_exptl_absorpt_correction_T_max 0.9410
_exptl_absorpt_correction_T_min 0.8915
_exptl_absorpt_correction_type multi-scan
_exptl_absorpt_process_details 'Bruker SADABS'
_exptl_crystal_colour colorless
_exptl_crystal_density_diffrn 1.292
_exptl_crystal_density_method 'not measured'
_exptl_crystal_description plate
_exptl_crystal_F_000 800
_exptl_crystal_size_max 0.63
_exptl_crystal_size_mid 0.50
_exptl_crystal_size_min 0.33
_refine_diff_density_max 0.302
_refine_diff_density_min -0.221
_refine_diff_density_rms 0.043
_refine_ls_extinction_method none
_refine_ls_goodness_of_fit_ref 1.028
_refine_ls_hydrogen_treatment mixed
_refine_ls_matrix_type full
_refine_ls_number_parameters 332
_refine_ls_number_reflns 4606
_refine_ls_number_restraints 0
_refine_ls_restrained_S_all 1.028
_refine_ls_R_factor_all 0.0743
_refine_ls_R_factor_gt 0.0479
_refine_ls_shift/su_max 0.000
_refine_ls_shift/su_mean 0.000
_refine_ls_structure_factor_coef Fsqd
_refine_ls_weighting_details 'calc w=1/[\s^2^(Fo^2^)+(0.0689P)^2^+0.1719P] where P=(Fo^2^+2Fc^2^)/3'
_refine_ls_weighting_scheme calc
_refine_ls_wR_factor_gt 0.1165
_refine_ls_wR_factor_ref 0.1287
_reflns_number_gt 3177
_reflns_number_total 4606
_reflns_threshold_expression >2sigma(I)
_cod_data_source_file ol060297rsi20060203_070047.cif
_cod_data_source_block o4_60mo
_cod_depositor_comments
;
The following automatic conversions were performed:

'_symmetry_cell_setting' value 'Monoclinic' changed to 'monoclinic'
according to /home/saulius/struct/CIF-dictionaries/cif_core.dic
dictionary named 'cif_core.dic' version 2.4.1 from
2010-06-29.

'_exptl_absorpt_correction_type' value 'Multi-scan'
changed to 'multi-scan' according to
/home/saulius/struct/CIF-dictionaries/cif_core.dic dictionary named
'cif_core.dic' version 2.4.1 from 2010-06-29.

Automatic conversion script
Id: cif_fix_values 1715 2011-07-08 13:25:40Z adriana 
;
_cod_original_cell_volume 1945.6(4)
_cod_original_sg_symbol_H-M P2(1)/c
_cod_database_code 1505919

loop_
_symmetry_equiv_pos_as_xyz
'x, y, z'
'-x, y+1/2, -z+1/2'
'-x, -y, -z'
'x, -y-1/2, z-1/2'

loop_
_atom_site_label
_atom_site_type_symbol
_atom_site_fract_x
_atom_site_fract_y
_atom_site_fract_z
_atom_site_U_iso_or_equiv
_atom_site_adp_type
_atom_site_occupancy
_atom_site_symmetry_multiplicity
_atom_site_calc_flag
S1 S 0.02772(5) -0.04443(5) 0.38675(2) 0.03694(15) Uani 1 1 d
O1 O 0.20396(17) 0.34577(17) 0.28446(8) 0.0586(4) Uani 1 1 d
O2 O -0.00769(15) -0.04365(14) 0.32029(7) 0.0509(4) Uani 1 1 d
O3 O -0.08517(14) -0.07746(14) 0.42759(7) 0.0502(4) Uani 1 1 d
C1 C 0.1062(2) 0.2603(2) 0.31462(9) 0.0413(4) Uani 1 1 d
C2 C 0.19266(19) 0.20455(18) 0.37512(9) 0.0377(4) Uani 1 1 d
C3 C -0.0318(2) 0.3362(2) 0.32920(10) 0.0460(5) Uani 1 1 d
C4 C -0.1662(2) 0.2707(3) 0.32560(11) 0.0556(6) Uani 1 1 d
C5 C -0.2906(3) 0.3381(4) 0.34058(14) 0.0733(8) Uani 1 1 d
C6 C -0.2824(4) 0.4708(4) 0.35824(14) 0.0866(11) Uani 1 1 d
C7 C -0.1512(4) 0.5384(3) 0.36075(14) 0.0807(9) Uani 1 1 d
C8 C -0.0263(3) 0.4721(2) 0.34634(13) 0.0631(6) Uani 1 1 d
C9 C 0.2427(2) 0.3248(2) 0.41607(11) 0.0491(5) Uani 1 1 d
C10 C 0.2107(4) 0.3531(3) 0.47245(14) 0.0751(8) Uani 1 1 d
C11 C 0.32910(18) 0.12358(19) 0.36031(9) 0.0389(4) Uani 1 1 d
C12 C 0.3600(2) 0.0834(2) 0.30079(11) 0.0494(5) Uani 1 1 d
C13 C 0.4841(2) 0.0079(3) 0.29130(12) 0.0583(6) Uani 1 1 d
C14 C 0.5793(2) -0.0273(3) 0.34117(13) 0.0602(6) Uani 1 1 d
C15 C 0.5503(2) 0.0107(3) 0.40036(12) 0.0557(6) Uani 1 1 d
C16 C 0.4282(2) 0.0863(2) 0.40996(11) 0.0470(5) Uani 1 1 d
C17 C 0.0918(2) 0.11760(19) 0.41352(9) 0.0364(4) Uani 1 1 d
C18 C 0.17298(19) -0.15887(18) 0.40325(9) 0.0381(4) Uani 1 1 d
C19 C 0.2405(2) -0.2180(2) 0.35482(12) 0.0512(5) Uani 1 1 d
C20 C 0.3534(3) -0.3081(3) 0.36920(14) 0.0666(7) Uani 1 1 d
C21 C 0.3971(3) -0.3357(2) 0.43095(14) 0.0642(7) Uani 1 1 d
C22 C 0.3294(3) -0.2759(2) 0.47855(13) 0.0568(6) Uani 1 1 d
C23 C 0.2153(2) -0.1870(2) 0.46525(10) 0.0469(5) Uani 1 1 d
H1O H 0.157(3) 0.372(3) 0.2524(14) 0.078(9) Uiso 1 1 d
H1 H 0.0759(17) 0.1798(17) 0.2887(8) 0.028(4) Uiso 1 1 d
H4 H -0.171(2) 0.171(3) 0.3131(11) 0.063(7) Uiso 1 1 d
H5 H -0.383(3) 0.291(3) 0.3380(13) 0.075(8) Uiso 1 1 d
H6 H -0.357(4) 0.517(3) 0.3668(16) 0.101(11) Uiso 1 1 d
H7 H -0.134(3) 0.632(3) 0.3708(16) 0.106(11) Uiso 1 1 d
H8 H 0.067(3) 0.517(3) 0.3464(13) 0.078(8) Uiso 1 1 d
H9 H 0.302(3) 0.380(2) 0.3948(11) 0.061(7) Uiso 1 1 d
H10A H 0.244(3) 0.428(3) 0.4933(14) 0.084(9) Uiso 1 1 d
H10B H 0.148(3) 0.291(3) 0.4993(16) 0.106(10) Uiso 1 1 d
H12 H 0.299(2) 0.105(2) 0.2664(12) 0.056(6) Uiso 1 1 d
H13 H 0.504(3) -0.020(2) 0.2483(13) 0.064(7) Uiso 1 1 d
H14 H 0.652(3) -0.081(2) 0.3369(11) 0.060(7) Uiso 1 1 d
H15 H 0.614(3) -0.011(2) 0.4358(12) 0.065(7) Uiso 1 1 d
H16 H 0.408(2) 0.114(2) 0.4499(12) 0.058(7) Uiso 1 1 d
H17A H 0.003(2) 0.1599(18) 0.4201(9) 0.036(5) Uiso 1 1 d
H17B H 0.140(2) 0.098(2) 0.4559(11) 0.048(6) Uiso 1 1 d
H19 H 0.214(2) -0.199(2) 0.3165(11) 0.050(6) Uiso 1 1 d
H20 H 0.405(3) -0.348(3) 0.3323(15) 0.101(10) Uiso 1 1 d
H21 H 0.481(3) -0.398(3) 0.4422(13) 0.081(8) Uiso 1 1 d
H22 H 0.360(3) -0.297(3) 0.5221(14) 0.082(8) Uiso 1 1 d
H23 H 0.170(2) -0.143(2) 0.5002(11) 0.050(6) Uiso 1 1 d

loop_
_atom_site_aniso_label
_atom_site_aniso_U_11
_atom_site_aniso_U_22
_atom_site_aniso_U_33
_atom_site_aniso_U_23
_atom_site_aniso_U_13
_atom_site_aniso_U_12
S1 0.0322(2) 0.0430(3) 0.0356(3) 0.0000(2) 0.00188(18) -0.00244(18)
O1 0.0494(8) 0.0752(11) 0.0516(10) 0.0281(9) 0.0059(8) -0.0031(7)
O2 0.0528(8) 0.0576(8) 0.0403(9) -0.0045(7) -0.0097(6) -0.0024(7)
O3 0.0359(7) 0.0583(8) 0.0574(10) 0.0082(7) 0.0111(6) -0.0051(6)
C1 0.0391(10) 0.0503(11) 0.0344(11) 0.0089(9) 0.0013(8) -0.0036(8)
C2 0.0380(9) 0.0447(10) 0.0301(10) 0.0034(8) 0.0009(8) -0.0044(8)
C3 0.0486(11) 0.0551(12) 0.0344(11) 0.0102(9) 0.0031(9) 0.0046(9)
C4 0.0448(11) 0.0706(15) 0.0512(14) 0.0203(12) 0.0016(10) 0.0080(10)
C5 0.0511(14) 0.102(2) 0.0677(18) 0.0324(16) 0.0131(13) 0.0181(15)
C6 0.080(2) 0.126(3) 0.0555(18) 0.0168(18) 0.0165(15) 0.057(2)
C7 0.105(2) 0.0772(19) 0.0583(18) -0.0015(15) -0.0035(16) 0.0365(18)
C8 0.0724(16) 0.0567(14) 0.0591(16) 0.0020(12) -0.0018(13) 0.0087(13)
C9 0.0562(12) 0.0435(11) 0.0462(13) 0.0035(10) -0.0056(10) -0.0088(10)
C10 0.116(2) 0.0565(15) 0.0527(17) -0.0144(13) 0.0024(16) -0.0225(15)
C11 0.0328(9) 0.0475(10) 0.0363(11) 0.0054(8) 0.0019(8) -0.0074(8)
C12 0.0413(10) 0.0713(14) 0.0354(12) 0.0028(10) 0.0012(9) 0.0002(10)
C13 0.0490(12) 0.0797(16) 0.0475(14) -0.0064(12) 0.0121(10) 0.0000(11)
C14 0.0355(11) 0.0775(17) 0.0679(17) 0.0009(13) 0.0061(11) 0.0046(11)
C15 0.0369(10) 0.0740(15) 0.0549(15) 0.0092(12) -0.0067(10) 0.0015(10)
C16 0.0421(10) 0.0630(13) 0.0355(12) 0.0033(10) -0.0001(9) -0.0077(9)
C17 0.0385(10) 0.0404(10) 0.0305(10) 0.0012(8) 0.0036(8) -0.0003(8)
C18 0.0360(9) 0.0365(9) 0.0417(11) -0.0030(8) 0.0031(8) -0.0020(7)
C19 0.0570(13) 0.0544(12) 0.0422(13) -0.0089(11) 0.0039(10) 0.0036(10)
C20 0.0673(15) 0.0634(14) 0.0699(18) -0.0190(13) 0.0113(13) 0.0166(12)
C21 0.0600(14) 0.0532(13) 0.079(2) -0.0019(13) 0.0001(13) 0.0151(11)
C22 0.0596(14) 0.0528(13) 0.0567(16) 0.0066(11) -0.0035(12) 0.0065(10)
C23 0.0522(12) 0.0480(11) 0.0411(12) 0.0017(10) 0.0065(10) 0.0035(9)

loop_
_atom_type_symbol
_atom_type_description
_atom_type_scat_dispersion_real
_atom_type_scat_dispersion_imag
_atom_type_scat_source
C C 0.0033 0.0016 'International Tables Vol C Tables 4.2.6.8 and 6.1.1.4'
H H 0.0000 0.0000 'International Tables Vol C Tables 4.2.6.8 and 6.1.1.4'
O O 0.0106 0.0060 'International Tables Vol C Tables 4.2.6.8 and 6.1.1.4'
S S 0.1246 0.1234 'International Tables Vol C Tables 4.2.6.8 and 6.1.1.4'

loop_
_geom_angle_atom_site_label_1
_geom_angle_atom_site_label_2
_geom_angle_atom_site_label_3
_geom_angle
O2 S1 O3 118.66(9)
O2 S1 C18 108.38(9)
O3 S1 C18 107.35(9)
O2 S1 C17 110.93(9)
O3 S1 C17 104.18(9)
C18 S1 C17 106.69(9)
O1 C1 C3 110.97(16)
O1 C1 C2 106.59(14)
C3 C1 C2 112.62(16)
C9 C2 C11 108.00(15)
C9 C2 C17 107.39(17)
C11 C2 C17 110.19(15)
C9 C2 C1 108.04(16)
C11 C2 C1 112.68(15)
C17 C2 C1 110.35(14)
C4 C3 C8 118.7(2)
C4 C3 C1 120.23(19)
C8 C3 C1 121.0(2)
C5 C4 C3 120.3(3)
C6 C5 C4 119.9(3)
C5 C6 C7 120.7(3)
C8 C7 C6 119.9(3)
C7 C8 C3 120.3(3)
C10 C9 C2 128.6(2)
C12 C11 C16 117.2(2)
C12 C11 C2 124.29(17)
C16 C11 C2 118.48(18)
C11 C12 C13 120.9(2)
C14 C13 C12 120.4(2)
C15 C14 C13 119.5(2)
C14 C15 C16 120.3(2)
C15 C16 C11 121.6(2)
C2 C17 S1 121.84(14)
C19 C18 C23 121.61(19)
C19 C18 S1 119.88(16)
C23 C18 S1 118.51(15)
C18 C19 C20 118.6(2)
C21 C20 C19 120.1(2)
C22 C21 C20 120.7(2)
C21 C22 C23 120.2(2)
C18 C23 C22 118.9(2)

loop_
_geom_bond_atom_site_label_1
_geom_bond_atom_site_label_2
_geom_bond_distance
S1 O2 1.4350(15)
S1 O3 1.4405(14)
S1 C18 1.7690(18)
S1 C17 1.7931(19)
O1 C1 1.423(2)
C1 C3 1.526(3)
C1 C2 1.570(2)
C2 C9 1.532(3)
C2 C11 1.541(3)
C2 C17 1.545(3)
C3 C4 1.393(3)
C3 C8 1.398(3)
C4 C5 1.382(3)
C5 C6 1.371(5)
C6 C7 1.377(5)
C7 C8 1.377(4)
C9 C10 1.292(4)
C11 C12 1.382(3)
C11 C16 1.398(3)
C12 C13 1.391(3)
C13 C14 1.375(3)
C14 C15 1.365(4)
C15 C16 1.377(3)
C18 C19 1.376(3)
C18 C23 1.383(3)
C19 C20 1.387(3)
C20 C21 1.380(4)
C21 C22 1.366(4)
C22 C23 1.384(3)

loop_
_geom_hbond_atom_site_label_D
_geom_hbond_atom_site_label_H
_geom_hbond_atom_site_label_A
_geom_hbond_distance_DH
_geom_hbond_distance_HA
_geom_hbond_distance_DA
_geom_hbond_angle_DHA
_geom_hbond_site_symmetry_A
O1 H1O O2 0.83(3) 2.17(3) 2.982(2) 170(3) 2
